data_7063366
loop_
_publ_author_name
'Salvador Vallejo, L. E.'
'Jios, J. L.'
'Ulic, S. E.'
'Echeverr\'ia, G. A.'
'Piro, O. E.'
'Pis Diez, R.'
'V\'azquez, C.'
'Merlo, C.'

_publ_section_title
;
 Structural and spectroscopic study and intermolecular chalcogen bonding
 interactions in 1,3-dicarbonyl compounds
;
_journal_issue 32
_journal_name_full 'New Journal of Chemistry'
_journal_page_first 14420
_journal_page_last 14434
_journal_paper_doi 10.1039/D4NJ02508C
_journal_volume 48
_journal_year 2024
_chemical_formula_sum 'C20 H15 Cl O3'
_chemical_formula_weight 338.77
_chemical_name_systematic 1-(5-chloro-2-hidroxy-4-methylphenyl)-3-hydroxy-3-(3-naphthalen-1-yl)prop-2-en-1-one
_space_group_crystal_system monoclinic
_space_group_IT_number 14
_space_group_name_Hall '-P 2ybc'
_space_group_name_H-M_alt 'P 1 21/c 1'
_atom_sites_solution_hydrogens geom
_atom_sites_solution_primary dual
_atom_sites_solution_secondary difmap
_audit_creation_method SHELXL-2014/7
_audit_update_record
;
2024-01-20 deposited with the CCDC.	2024-07-26 downloaded from the CCDC.
;
_cell_angle_alpha 90
_cell_angle_beta 87.761(5)
_cell_angle_gamma 90
_cell_formula_units_Z 4
_cell_length_a 3.8968(2)
_cell_length_b 13.4160(12)
_cell_length_c 30.1686(16)
_cell_measurement_reflns_used 1310
_cell_measurement_temperature 297(2)
_cell_measurement_theta_max 71.7630
_cell_measurement_theta_min 3.6090
_cell_volume 1575.99(18)
_computing_cell_refinement 'CrysAlisPro 1.171.38.41 (Rigaku OD, 2015)'
_computing_data_collection 'CrysAlisPro 1.171.38.41 (Rigaku OD, 2015)'
_computing_data_reduction 'CrysAlisPro 1.171.38.41 (Rigaku OD, 2015)'
_computing_molecular_graphics 'ORTEP for Windows (Farrugia, 2012)'
_computing_publication_material 'SHELXL-2014/7 (Sheldrick, 2014)'
_computing_structure_refinement 'SHELXL-2014/7 (Sheldrick, 2014)'
_computing_structure_solution 'SHELXT (Sheldrick, 2015)'
_diffrn_ambient_temperature 297(2)
_diffrn_detector 'CCD plate'
_diffrn_detector_area_resol_mean 16.0604
_diffrn_detector_type Eos
_diffrn_measured_fraction_theta_full 0.999
_diffrn_measured_fraction_theta_max 0.990
_diffrn_measurement_device 'four-circle diffractometer'
_diffrn_measurement_device_type 'Xcalibur, Eos, Gemini'
_diffrn_radiation_monochromator graphite
_diffrn_radiation_probe x-ray
_diffrn_radiation_type 'Cu K\a'
_diffrn_radiation_wavelength 1.54184
_diffrn_reflns_av_R_equivalents 0.0473
_diffrn_reflns_av_unetI/netI 0.0443
_diffrn_reflns_Laue_measured_fraction_full 0.999
_diffrn_reflns_Laue_measured_fraction_max 0.990
_diffrn_reflns_limit_h_max 2
_diffrn_reflns_limit_h_min -4
_diffrn_reflns_limit_k_max 16
_diffrn_reflns_limit_k_min -16
_diffrn_reflns_limit_l_max 37
_diffrn_reflns_limit_l_min -36
_diffrn_reflns_number 11069
_diffrn_reflns_point_group_measured_fraction_full 0.999
_diffrn_reflns_point_group_measured_fraction_max 0.990
_diffrn_reflns_theta_full 67.684
_diffrn_reflns_theta_max 72.255
_diffrn_reflns_theta_min 3.606
_diffrn_source 'fine-focus sealed X-ray tube'
_diffrn_source_type 'Enhance (Cu) X-ray Source'
_exptl_absorpt_coefficient_mu 2.274
_exptl_absorpt_correction_T_max 1.00000
_exptl_absorpt_correction_T_min 0.52170
_exptl_absorpt_correction_type multi-scan
_exptl_absorpt_process_details
;
CrysAlisPro 1.171.38.41 (Rigaku Oxford Diffraction, 2015)
Empirical absorption correction using spherical harmonics,
 implemented in SCALE3 ABSPACK scaling algorithm.
;
_exptl_crystal_colour yellow
_exptl_crystal_density_diffrn 1.428
_exptl_crystal_description plate
_exptl_crystal_F_000 704
_exptl_crystal_recrystallization_method 'Re-crystallisation from solvent: chloroform'
_exptl_crystal_size_max 0.493
_exptl_crystal_size_mid 0.197
_exptl_crystal_size_min 0.033
_refine_diff_density_max 0.348
_refine_diff_density_min -0.225
_refine_diff_density_rms 0.073
_refine_ls_extinction_method none
_refine_ls_goodness_of_fit_ref 1.056
_refine_ls_hydrogen_treatment constr
_refine_ls_matrix_type full
_refine_ls_number_parameters 220
_refine_ls_number_reflns 3077
_refine_ls_number_restraints 0
_refine_ls_restrained_S_all 1.056
_refine_ls_R_factor_all 0.0888
_refine_ls_R_factor_gt 0.0584
_refine_ls_shift/su_max 0.001
_refine_ls_shift/su_mean 0.000
_refine_ls_structure_factor_coef Fsqd
_refine_ls_weighting_details 'w=1/[\s^2^(Fo^2^)+(0.0968P)^2^] where P=(Fo^2^+2Fc^2^)/3'
_refine_ls_weighting_scheme calc
_refine_ls_wR_factor_gt 0.1584
_refine_ls_wR_factor_ref 0.1861
_reflns_Friedel_coverage 0.000
_reflns_number_gt 2026
_reflns_number_total 3077
_reflns_threshold_expression 'I > 2\s(I)'
_cod_data_source_file d4nj02508c2.cif
_cod_data_source_block shelx_CCDC1
_cod_depositor_comments 'Adding full bibliography for 7063365--7063366.cif.'
_cod_original_cell_volume 1576.01(18)
_cod_original_sg_symbol_H-M 'P 21/c'
_cod_database_code 7063366
_shelx_shelxl_version_number 2014/7
_shelx_space_group_comment
;
The symmetry employed for this shelxl refinement is uniquely defined
by the following loop, which should always be used as a source of
symmetry information in preference to the above space-group names.
They are only intended as comments.
;
_shelx_estimated_absorpt_t_min 0.400
_shelx_estimated_absorpt_t_max 0.929
_oxdiff_exptl_absorpt_empirical_full_min 0.653
_oxdiff_exptl_absorpt_empirical_full_max 1.546
_oxdiff_exptl_absorpt_empirical_details
;
Empirical correction (ABSPACK) includes:
- Absorption correction using spherical harmonics
- Frame scaling
;

loop_
_space_group_symop_operation_xyz
'x, y, z'
'-x, y+1/2, -z+1/2'
'-x, -y, -z'
'x, -y-1/2, z-1/2'

loop_
_atom_site_label
_atom_site_type_symbol
_atom_site_fract_x
_atom_site_fract_y
_atom_site_fract_z
_atom_site_U_iso_or_equiv
_atom_site_adp_type
_atom_site_occupancy
_atom_site_site_symmetry_order
_atom_site_calc_flag
_atom_site_refinement_flags_posn
_atom_site_refinement_flags_adp
_atom_site_refinement_flags_occupancy
_atom_site_disorder_assembly
_atom_site_disorder_group
Cl Cl 0.1945(3) 0.92594(8) -0.04828(3) 0.0881(4) Uani 1 1 d . . . . .
O1 O 0.3434(8) 0.55565(17) 0.05103(9) 0.0791(8) Uani 1 1 d . . . . .
H1 H 0.4422 0.5641 0.0742 0.119 Uiso 1 1 calc R U . . .
O2 O 0.6285(7) 0.65493(15) 0.11128(7) 0.0626(6) Uani 1 1 d . . . . .
O3 O 0.8370(7) 0.74387(15) 0.17704(7) 0.0601(6) Uani 1 1 d . . . . .
H3 H 0.7867 0.6965 0.1614 0.090 Uiso 1 1 calc R U . . .
C1 C 0.4089(7) 0.7352(2) 0.04867(9) 0.0450(6) Uani 1 1 d . . . . .
C2 C 0.3127(8) 0.6437(2) 0.02998(10) 0.0539(7) Uani 1 1 d . . . . .
C3 C 0.1729(8) 0.6415(3) -0.01210(11) 0.0586(8) Uani 1 1 d . . . . .
H3A H 0.1032 0.5807 -0.0235 0.070 Uiso 1 1 calc R U . . .
C4 C 0.1354(8) 0.7259(3) -0.03709(10) 0.0557(8) Uani 1 1 d . . . . .
C5 C 0.2330(8) 0.8165(2) -0.01809(10) 0.0536(7) Uani 1 1 d . . . . .
C6 C 0.3673(8) 0.8213(2) 0.02346(9) 0.0492(7) Uani 1 1 d . . . . .
H6 H 0.4311 0.8827 0.0348 0.059 Uiso 1 1 calc R U . . .
C7 C 0.5583(7) 0.7375(2) 0.09270(9) 0.0458(6) Uani 1 1 d . . . . .
C8 C 0.6204(7) 0.8286(2) 0.11574(9) 0.0443(6) Uani 1 1 d . . . . .
H8 H 0.5722 0.8892 0.1023 0.053 Uiso 1 1 calc R U . . .
C9 C 0.7503(7) 0.8279(2) 0.15749(9) 0.0444(6) Uani 1 1 d . . . . .
C10 C 0.8082(7) 0.9195(2) 0.18345(9) 0.0436(6) Uani 1 1 d . . . . .
C11 C 0.9595(7) 0.9997(2) 0.16256(10) 0.0499(7) Uani 1 1 d . . . . .
H11 H 1.0130 0.9963 0.1323 0.060 Uiso 1 1 calc R U . . .
C12 C 1.0354(8) 1.0869(2) 0.18594(12) 0.0567(8) Uani 1 1 d . . . . .
H12 H 1.1405 1.1403 0.1711 0.068 Uiso 1 1 calc R U . . .
C13 C 0.9561(8) 1.0938(2) 0.23013(11) 0.0555(8) Uani 1 1 d . . . . .
H13 H 1.0102 1.1515 0.2454 0.067 Uiso 1 1 calc R U . . .
C14 C 0.7920(7) 1.0139(2) 0.25300(10) 0.0479(7) Uani 1 1 d . . . . .
C15 C 0.7014(8) 1.0206(3) 0.29921(11) 0.0582(8) Uani 1 1 d . . . . .
H15 H 0.7549 1.0782 0.3146 0.070 Uiso 1 1 calc R U . . .
C16 C 0.5405(9) 0.9455(3) 0.32088(11) 0.0639(9) Uani 1 1 d . . . . .
H16 H 0.4826 0.9517 0.3510 0.077 Uiso 1 1 calc R U . . .
C17 C 0.4594(8) 0.8574(3) 0.29811(11) 0.0589(8) Uani 1 1 d . . . . .
H17 H 0.3494 0.8055 0.3134 0.071 Uiso 1 1 calc R U . . .
C18 C 0.5405(7) 0.8475(2) 0.25387(10) 0.0503(7) Uani 1 1 d . . . . .
H18 H 0.4806 0.7894 0.2392 0.060 Uiso 1 1 calc R U . . .
C19 C 0.7145(6) 0.9243(2) 0.22999(9) 0.0435(6) Uani 1 1 d . . . . .
C20 C -0.0079(10) 0.7205(3) -0.08253(12) 0.0770(11) Uani 1 1 d . . . . .
H20A H 0.1652 0.7404 -0.1043 0.116 Uiso 1 1 calc R U . . .
H20B H -0.2020 0.7643 -0.0840 0.116 Uiso 1 1 calc R U . . .
H20C H -0.0786 0.6534 -0.0884 0.116 Uiso 1 1 calc R U . . .

loop_
_atom_site_aniso_label
_atom_site_aniso_U_11
_atom_site_aniso_U_22
_atom_site_aniso_U_33
_atom_site_aniso_U_23
_atom_site_aniso_U_13
_atom_site_aniso_U_12
Cl 0.1248(9) 0.0799(7) 0.0624(6) 0.0196(5) -0.0395(6) -0.0191(6)
O1 0.127(2) 0.0482(13) 0.0634(16) -0.0047(11) -0.0174(16) -0.0091(13)
O2 0.0974(17) 0.0459(11) 0.0451(12) -0.0007(9) -0.0102(11) 0.0059(11)
O3 0.0889(15) 0.0490(12) 0.0436(12) -0.0003(9) -0.0171(11) 0.0125(11)
C1 0.0508(14) 0.0462(15) 0.0378(14) -0.0054(11) 0.0017(11) -0.0021(11)
C2 0.0661(18) 0.0491(17) 0.0462(16) -0.0055(13) 0.0015(14) -0.0038(14)
C3 0.0661(18) 0.0613(19) 0.0482(18) -0.0183(14) 0.0013(14) -0.0120(15)
C4 0.0525(16) 0.074(2) 0.0400(16) -0.0107(14) -0.0001(12) -0.0099(14)
C5 0.0572(16) 0.0638(19) 0.0401(15) 0.0027(13) -0.0068(13) -0.0078(14)
C6 0.0589(16) 0.0487(16) 0.0404(15) -0.0041(12) -0.0065(12) -0.0082(13)
C7 0.0537(15) 0.0458(15) 0.0376(14) -0.0015(11) 0.0025(12) 0.0006(12)
C8 0.0542(15) 0.0446(15) 0.0345(13) 0.0000(11) -0.0056(11) 0.0041(12)
C9 0.0493(14) 0.0456(15) 0.0383(14) -0.0010(11) -0.0024(11) 0.0047(11)
C10 0.0441(13) 0.0471(15) 0.0404(15) -0.0028(11) -0.0122(11) 0.0042(11)
C11 0.0535(15) 0.0555(17) 0.0411(15) 0.0028(12) -0.0088(12) 0.0034(13)
C12 0.0581(17) 0.0501(17) 0.063(2) 0.0078(14) -0.0130(15) -0.0046(13)
C13 0.0582(17) 0.0502(17) 0.0590(19) -0.0072(14) -0.0146(14) 0.0015(13)
C14 0.0436(14) 0.0520(16) 0.0487(16) -0.0072(12) -0.0115(12) 0.0054(12)
C15 0.0596(17) 0.066(2) 0.0501(17) -0.0201(15) -0.0118(14) 0.0045(15)
C16 0.0663(19) 0.085(2) 0.0400(16) -0.0087(16) -0.0003(14) 0.0021(17)
C17 0.0602(18) 0.072(2) 0.0447(17) 0.0031(14) -0.0004(14) -0.0025(15)
C18 0.0502(15) 0.0545(17) 0.0467(16) -0.0031(13) -0.0062(12) -0.0001(13)
C19 0.0397(13) 0.0507(15) 0.0405(15) -0.0029(11) -0.0093(11) 0.0055(11)
C20 0.078(2) 0.110(3) 0.0441(19) -0.0160(19) -0.0130(16) -0.015(2)

loop_
_atom_type_symbol
_atom_type_description
_atom_type_scat_dispersion_real
_atom_type_scat_dispersion_imag
_atom_type_scat_source
C C 0.0181 0.0091 'International Tables Vol C Tables 4.2.6.8 and 6.1.1.4'
H H 0.0000 0.0000 'International Tables Vol C Tables 4.2.6.8 and 6.1.1.4'
O O 0.0492 0.0322 'International Tables Vol C Tables 4.2.6.8 and 6.1.1.4'
Cl Cl 0.3639 0.7018 'International Tables Vol C Tables 4.2.6.8 and 6.1.1.4'

loop_
_geom_angle_atom_site_label_1
_geom_angle_atom_site_label_2
_geom_angle_atom_site_label_3
_geom_angle
_geom_angle_site_symmetry_1
_geom_angle_site_symmetry_3
_geom_angle_publ_flag
C6 C1 C2 117.7(3) . . ?
C6 C1 C7 122.2(2) . . ?
C2 C1 C7 120.1(3) . . ?
O1 C2 C3 116.9(3) . . ?
O1 C2 C1 123.0(3) . . ?
C3 C2 C1 120.0(3) . . ?
C4 C3 C2 122.3(3) . . ?
C3 C4 C5 117.1(3) . . ?
C3 C4 C20 120.9(3) . . ?
C5 C4 C20 122.1(3) . . ?
C6 C5 C4 122.0(3) . . ?
C6 C5 Cl 118.8(2) . . ?
C4 C5 Cl 119.2(2) . . ?
C5 C6 C1 120.9(3) . . ?
O2 C7 C8 119.0(3) . . ?
O2 C7 C1 118.5(2) . . ?
C8 C7 C1 122.4(2) . . ?
C9 C8 C7 120.9(3) . . ?
O3 C9 C8 121.6(3) . . ?
O3 C9 C10 115.2(2) . . ?
C8 C9 C10 123.2(2) . . ?
C11 C10 C19 120.2(3) . . ?
C11 C10 C9 118.8(3) . . ?
C19 C10 C9 121.0(2) . . ?
C10 C11 C12 121.3(3) . . ?
C13 C12 C11 120.3(3) . . ?
C12 C13 C14 120.6(3) . . ?
C15 C14 C13 121.3(3) . . ?
C15 C14 C19 118.7(3) . . ?
C13 C14 C19 120.1(3) . . ?
C16 C15 C14 121.4(3) . . ?
C15 C16 C17 120.1(3) . . ?
C18 C17 C16 120.7(3) . . ?
C17 C18 C19 120.9(3) . . ?
C14 C19 C18 118.2(3) . . ?
C14 C19 C10 117.5(3) . . ?
C18 C19 C10 124.2(3) . . ?

loop_
_geom_bond_atom_site_label_1
_geom_bond_atom_site_label_2
_geom_bond_distance
_geom_bond_site_symmetry_2
_geom_bond_publ_flag
Cl C5 1.737(3) . ?
O1 C2 1.349(4) . ?
O2 C7 1.276(3) . ?
O3 C9 1.323(3) . ?
C1 C6 1.396(4) . ?
C1 C2 1.408(4) . ?
C1 C7 1.471(4) . ?
C2 C3 1.401(4) . ?
C3 C4 1.371(5) . ?
C4 C5 1.403(4) . ?
C4 C20 1.502(4) . ?
C5 C6 1.379(4) . ?
C7 C8 1.432(4) . ?
C8 C9 1.376(4) . ?
C9 C10 1.480(4) . ?
C10 C11 1.368(4) . ?
C10 C19 1.438(4) . ?
C11 C12 1.404(4) . ?
C12 C13 1.360(5) . ?
C13 C14 1.414(4) . ?
C14 C15 1.428(4) . ?
C14 C19 1.426(4) . ?
C15 C16 1.343(5) . ?
C16 C17 1.409(5) . ?
C17 C18 1.366(4) . ?
C18 C19 1.416(4) . ?

loop_
_geom_hbond_atom_site_label_D
_geom_hbond_atom_site_label_H
_geom_hbond_atom_site_label_A
_geom_hbond_distance_DH
_geom_hbond_distance_HA
_geom_hbond_distance_DA
_geom_hbond_angle_DHA
_geom_hbond_site_symmetry_A
O1 H1 O2 0.82 1.82 2.544(3) 145.9 .
O3 H3 O2 0.82 1.75 2.479(3) 147.8 .

loop_
_geom_torsion_atom_site_label_1
_geom_torsion_atom_site_label_2
_geom_torsion_atom_site_label_3
_geom_torsion_atom_site_label_4
_geom_torsion
_geom_torsion_site_symmetry_1
_geom_torsion_site_symmetry_2
_geom_torsion_site_symmetry_3
_geom_torsion_site_symmetry_4
_geom_torsion_publ_flag
C6 C1 C2 O1 179.5(3) . . . . ?
C7 C1 C2 O1 1.5(5) . . . . ?
C6 C1 C2 C3 -1.5(4) . . . . ?
C7 C1 C2 C3 -179.5(3) . . . . ?
O1 C2 C3 C4 -178.7(3) . . . . ?
C1 C2 C3 C4 2.3(5) . . . . ?
C2 C3 C4 C5 -2.1(5) . . . . ?
C2 C3 C4 C20 178.6(3) . . . . ?
C3 C4 C5 C6 1.3(5) . . . . ?
C20 C4 C5 C6 -179.4(3) . . . . ?
C3 C4 C5 Cl 179.5(2) . . . . ?
C20 C4 C5 Cl -1.2(5) . . . . ?
C4 C5 C6 C1 -0.6(5) . . . . ?
Cl C5 C6 C1 -178.9(2) . . . . ?
C2 C1 C6 C5 0.7(4) . . . . ?
C7 C1 C6 C5 178.7(3) . . . . ?
C6 C1 C7 O2 -171.2(3) . . . . ?
C2 C1 C7 O2 6.7(4) . . . . ?
C6 C1 C7 C8 10.2(4) . . . . ?
C2 C1 C7 C8 -171.9(3) . . . . ?
O2 C7 C8 C9 -0.7(4) . . . . ?
C1 C7 C8 C9 177.9(3) . . . . ?
C7 C8 C9 O3 3.1(4) . . . . ?
C7 C8 C9 C10 -177.8(3) . . . . ?
O3 C9 C10 C11 134.7(3) . . . . ?
C8 C9 C10 C11 -44.4(4) . . . . ?
O3 C9 C10 C19 -44.1(4) . . . . ?
C8 C9 C10 C19 136.8(3) . . . . ?
C19 C10 C11 C12 1.8(4) . . . . ?
C9 C10 C11 C12 -177.0(3) . . . . ?
C10 C11 C12 C13 -0.7(4) . . . . ?
C11 C12 C13 C14 -0.9(4) . . . . ?
C12 C13 C14 C15 -178.8(3) . . . . ?
C12 C13 C14 C19 1.3(4) . . . . ?
C13 C14 C15 C16 178.9(3) . . . . ?
C19 C14 C15 C16 -1.3(4) . . . . ?
C14 C15 C16 C17 0.4(5) . . . . ?
C15 C16 C17 C18 -0.4(5) . . . . ?
C16 C17 C18 C19 1.4(5) . . . . ?
C15 C14 C19 C18 2.1(4) . . . . ?
C13 C14 C19 C18 -178.1(2) . . . . ?
C15 C14 C19 C10 179.9(2) . . . . ?
C13 C14 C19 C10 -0.2(4) . . . . ?
C17 C18 C19 C14 -2.2(4) . . . . ?
C17 C18 C19 C10 -179.9(3) . . . . ?
C11 C10 C19 C14 -1.3(4) . . . . ?
C9 C10 C19 C14 177.4(2) . . . . ?
C11 C10 C19 C18 176.4(3) . . . . ?
C9 C10 C19 C18 -4.9(4) . . . . ?
